data_4317129
loop_
_publ_author_name
'Fran\,cois Baril-Robert'
'Sarah Petit'
'Guillaume Pilet'
'Guillaume Chastanet'
'Christian Reber'
'Dominique Luneau'

_publ_contact_author_address
; 
Groupe de Cristallographie et Ing\'enierie Mol\'eculaire
Laboratoire des Multimat\'eriaux et Interfaces
UMR 5615 CNRS-Universit\'e Claude Bernard Lyon 1
B\^at. Jules Raulin
43 bd du 11 Novembre 1918
69622 Villeurbanne cedex
FRANCE 
;
_publ_contact_author_email guillaume.pilet@univ-lyon1.fr
_publ_contact_author_fax '(+33)4 72 43 11 60'
_publ_contact_author_name 'Guillaume Pilet'
_publ_contact_author_phone '(+33)4 72 44 82 20'
_publ_section_title
;
 Site-Selective Lanthanide Doping in a Nonanuclear Yttrium(III) Cluster
 Revealed by Crystal Structures and Luminescence Spectra
;
_journal_name_full 'Inorganic Chemistry'
_journal_page_first 10970
_journal_page_last 10976
_journal_paper_doi 10.1021/ic1011082
_journal_volume 49
_journal_year 2010
_chemical_formula_moiety 'C80 H123 Eu0.404 O43 Y8.596'
_chemical_formula_sum 'C80 H123 Eu0.404 O43 Y8.596'
_chemical_formula_weight 2598.43
_space_group_IT_number 85
_symmetry_cell_setting tetragonal
_symmetry_space_group_name_Hall '-P 4a'
_symmetry_space_group_name_H-M 'P 4/n :2'
_atom_sites_solution_hydrogens geom
_atom_sites_solution_primary direct
_audit_creation_date 07-04-17
_audit_creation_method CRYSTALS_ver_12.84
_cell_angle_alpha 90
_cell_angle_beta 90
_cell_angle_gamma 90
_cell_formula_units_Z 2
_cell_length_a 19.2950(9)
_cell_length_b 19.2950(9)
_cell_length_c 15.5604(6)
_cell_measurement_reflns_used 27629
_cell_measurement_temperature 290
_cell_measurement_theta_max 28
_cell_measurement_theta_min 1
_cell_volume 5793.1(4)
_computing_molecular_graphics 'CAMERON (Watkin et al., 1996)'
_computing_publication_material 'CRYSTALS (Betteridge et al., 2003)'
_computing_structure_refinement 'CRYSTALS (Betteridge et al., 2003)'
_computing_structure_solution 'SIR92 (Altomare et al., 1994)'
_diffrn_ambient_temperature 290
_diffrn_measured_fraction_theta_full 0.986
_diffrn_measured_fraction_theta_max 0.978
_diffrn_measurement_device_type Unknown
_diffrn_measurement_method \w/2\q
_diffrn_radiation_monochromator graphite
_diffrn_radiation_type 'Mo K\a'
_diffrn_radiation_wavelength 0.71073
_diffrn_reflns_av_R_equivalents 0.128
_diffrn_reflns_limit_h_max 21
_diffrn_reflns_limit_h_min -25
_diffrn_reflns_limit_k_max 20
_diffrn_reflns_limit_k_min -19
_diffrn_reflns_limit_l_max 15
_diffrn_reflns_limit_l_min -20
_diffrn_reflns_number 16341
_diffrn_reflns_theta_full 25.090
_diffrn_reflns_theta_max 27.877
_diffrn_reflns_theta_min 1.309
_diffrn_standards_number 0
_exptl_absorpt_coefficient_mu 4.541
_exptl_absorpt_correction_T_max 0.10
_exptl_absorpt_correction_T_min 0.09
_exptl_absorpt_correction_type analytical
_exptl_absorpt_process_details
; 
 Analytical Absorption (De Meulenaer & Tompa, 1965) 
;
_exptl_crystal_colour colourless
_exptl_crystal_density_diffrn 1.490
_exptl_crystal_description cubic
_exptl_crystal_F_000 2511.576
_exptl_crystal_size_max 0.59
_exptl_crystal_size_mid 0.54
_exptl_crystal_size_min 0.51
_refine_diff_density_max 1.04
_refine_diff_density_min -0.54
_refine_ls_extinction_method None
_refine_ls_goodness_of_fit_ref 1.1482
_refine_ls_hydrogen_treatment noref
_refine_ls_matrix_type full
_refine_ls_number_parameters 288
_refine_ls_number_reflns 2506
_refine_ls_number_restraints 10
_refine_ls_R_factor_all 0.1595
_refine_ls_R_factor_gt 0.0508
_refine_ls_shift/su_max 0.001370
_refine_ls_structure_factor_coef F
_refine_ls_weighting_details
;
 Method, part 1, Chebychev polynomial, (Watkin, 1994, Prince, 1982) 
 [weight] = 1.0/[A~0~*T~0~(x)+A~1~*T~1~(x) ... +A~n-1~]*T~n-1~(x)] 
 where A~i~ are the Chebychev coefficients listed below and x= Fcalc/Fmax 
 Method = Robust Weighting (Prince, 1982) 
 W = [weight] * [1-(deltaF/6*sigmaF)^2^]^2^ 
 A~i~ are: 
 4.64 0.724 3.74 1.64 
;
_refine_ls_weighting_scheme calc
_refine_ls_wR_factor_all 0.0720
_refine_ls_wR_factor_gt 0.0462
_refine_ls_wR_factor_ref 0.0462
_reflns_limit_h_max 17
_reflns_limit_h_min -17
_reflns_limit_k_max 25
_reflns_limit_k_min 0
_reflns_limit_l_max 20
_reflns_limit_l_min 0
_reflns_number_gt 2506
_reflns_number_total 6787
_reflns_threshold_expression I>3.0\s(I)
_oxford_diffrn_Wilson_B_factor 0.00
_oxford_diffrn_Wilson_scale 0.00
_oxford_refine_ls_scale 0.2337(13)
_oxford_structure_analysis_title 'import in P 4/n'
_cod_data_source_file ic1011082_si_001_5.cif
_cod_data_source_block cluster5-Y8.60-Eu0.40
_cod_depositor_comments
;
The following automatic conversions were performed:

'_symmetry_cell_setting' value 'Tetragonal' changed to 'tetragonal'
according to the built-in table from CIF Core dictionary named
'cif_core.dic' version 2.4.1 from 2010-06-29.

Automatic conversion script
Id: cif_fix_values 1646 2011-03-28 12:23:43Z adriana 
;
_cod_original_sg_symbol_H-M 'P 4/n '
_cod_database_code 4317129

loop_
_symmetry_equiv_pos_as_xyz
x,y,z
-x,-y,-z
-y+1/2,x,z
y+1/2,-x,-z
-x+1/2,-y+1/2,z
x+1/2,y+1/2,-z
y,-x+1/2,z
-y,x+1/2,-z

loop_
_atom_site_label
_atom_site_type_symbol
_atom_site_fract_x
_atom_site_fract_y
_atom_site_fract_z
_atom_site_U_iso_or_equiv
_atom_site_occupancy
_atom_site_adp_type
_atom_site_refinement_flags_posn
_atom_site_refinement_flags_adp
_atom_site_refinement_flags_occupancy
_atom_site_disorder_assembly
_atom_site_disorder_group
_atom_site_attached_hydrogens
Y1 Y 0.250000(5) 0.250000(5) 0.361562(5) 0.0288 0.784(2) Uani S T P . . .
Eu1 Eu 0.250000(5) 0.250000(5) 0.361562(5) 0.0288 0.216(2) Uani S T P . . .
Y2 Y 0.11725(2) 0.25453(2) 0.53438(2) 0.0331 0.979(7) Uani . . P . . .
Eu2 Eu 0.11725(2) 0.25453(2) 0.53438(2) 0.0331 0.021(7) Uani . . P . . .
Y3 Y 0.16320(2) 0.34883(2) 0.18701(2) 0.0366 0.974(7) Uani . . P . . .
Eu3 Eu 0.16320(2) 0.34883(2) 0.18701(2) 0.0366 0.026(7) Uani . . P . . .
O1 O 0.2500 0.2500 0.5512(6) 0.0451 1.0000 Uani S T . . . .
O2 O 0.2500 0.2500 0.1704(7) 0.0514 1.0000 Uani S T . . . .
O3 O 0.1763(3) 0.3284(3) 0.4430(4) 0.0466 1.0000 Uani . . . . . .
O4 O 0.2559(3) 0.3558(3) 0.2799(4) 0.0475 1.0000 Uani . . . . . .
O11 O 0.1667(3) 0.3404(3) 0.6329(3) 0.0480 1.0000 Uani . . . . . .
C12 C 0.1400(5) 0.3711(4) 0.6982(5) 0.0476 1.0000 Uani . . . . . .
C13 C 0.1874(6) 0.4024(7) 0.7622(7) 0.0774 1.0000 Uani . . . . . .
C14 C 0.0690(5) 0.3770(6) 0.7119(6) 0.0587 1.0000 Uani . . . . . .
C15 C 0.0170(5) 0.3567(5) 0.6528(8) 0.0648 1.0000 Uani . . . . . .
C16 C -0.0585(6) 0.3689(7) 0.6726(8) 0.0822 1.0000 Uani . . . . . .
O17 O 0.0318(3) 0.3276(4) 0.5824(5) 0.0678 1.0000 Uani . . . . . .
O18 O 0.0243(4) 0.1863(4) 0.5683(4) 0.0631 1.0000 Uani . . . . . .
C19 C -0.0385(5) 0.1868(5) 0.5414(7) 0.0652 1.0000 Uani . . . . . .
C20 C -0.0924(7) 0.1536(8) 0.5970(8) 0.0940 1.0000 Uani . . . . . .
C21 C -0.0600(5) 0.2124(5) 0.4649(7) 0.0624 1.0000 Uani . . . . . .
C22 C -0.0179(5) 0.2427(5) 0.4020(6) 0.0564 1.0000 Uani . . . . . .
C23 C -0.0466(5) 0.2621(6) 0.3164(6) 0.0668 1.0000 Uani . . . . . .
O24 O 0.0457(3) 0.2577(4) 0.4146(4) 0.0573 1.0000 Uani . . . . . .
O25 O 0.1090(3) 0.3964(3) 0.3071(4) 0.0589 1.0000 Uani . . . . . .
C26 C 0.0538(5) 0.4309(4) 0.3172(6) 0.0546 1.0000 Uani . . . . . .
C27 C 0.0399(6) 0.4562(7) 0.4059(7) 0.0771 1.0000 Uani . . . . . .
C28 C 0.0057(5) 0.4451(6) 0.2546(7) 0.0662 1.0000 Uani . . . . . .
C29 C 0.0089(6) 0.4176(6) 0.1704(7) 0.0711 1.0000 Uani . . . . . .
C30 C -0.0478(7) 0.4327(9) 0.1059(10) 0.1143 1.0000 Uani . . . . . .
O31 O 0.0551(4) 0.3769(4) 0.1431(5) 0.0736 1.0000 Uani . . . . . .
O32 O 0.1686(4) 0.4663(4) 0.1583(4) 0.0716 1.0000 Uani . . . . . .
C33 C 0.1855(7) 0.5026(6) 0.0941(7) 0.0728 1.0000 Uani . . . . . .
C34 C 0.1632(9) 0.5768(7) 0.0931(9) 0.1072 1.0000 Uani . . . . . .
C35 C 0.2272(6) 0.4770(6) 0.0256(7) 0.0723 1.0000 Uani . . . . . .
C36 C 0.2620(5) 0.4175(5) 0.0262(5) 0.0585 1.0000 Uani . . . . . .
C37 C 0.3117(7) 0.3971(7) -0.0443(6) 0.0847 1.0000 Uani . . . . . .
O38 O 0.2570(3) 0.3711(3) 0.0887(3) 0.0526 1.0000 Uani . . . . . .
O51 O 0.2500 0.7500 0.0000 0.1289 1.0000 Uani S T . . . .
H131 H 0.1620 0.4261 0.8085 0.0910 1.0000 Uiso . . . . . .
H132 H 0.2191 0.4380 0.7324 0.0910 1.0000 Uiso . . . . . .
H133 H 0.2187 0.3657 0.7870 0.0910 1.0000 Uiso . . . . . .
H141 H 0.0536 0.3978 0.7683 0.0702 1.0000 Uiso . . . . . .
H161 H -0.0876 0.3502 0.6263 0.1164 1.0000 Uiso . . . . . .
H162 H -0.0674 0.4188 0.6823 0.1164 1.0000 Uiso . . . . . .
H163 H -0.0707 0.3430 0.7287 0.1164 1.0000 Uiso . . . . . .
H201 H -0.1393 0.1569 0.5719 0.1132 1.0000 Uiso . . . . . .
H202 H -0.0937 0.1784 0.6561 0.1132 1.0000 Uiso . . . . . .
H203 H -0.0807 0.1038 0.6092 0.1132 1.0000 Uiso . . . . . .
H211 H -0.1126 0.2093 0.4490 0.0808 1.0000 Uiso . . . . . .
H231 H -0.0080 0.2834 0.2796 0.0880 1.0000 Uiso . . . . . .
H232 H -0.0846 0.2963 0.3213 0.0880 1.0000 Uiso . . . . . .
H233 H -0.0635 0.2197 0.2854 0.0880 1.0000 Uiso . . . . . .
H271 H -0.0051 0.4842 0.4085 0.0953 1.0000 Uiso . . . . . .
H272 H 0.0782 0.4883 0.4262 0.0953 1.0000 Uiso . . . . . .
H273 H 0.0359 0.4170 0.4473 0.0953 1.0000 Uiso . . . . . .
H281 H -0.0344 0.4782 0.2700 0.0827 1.0000 Uiso . . . . . .
H301 H -0.0379 0.4121 0.0498 0.1468 1.0000 Uiso . . . . . .
H302 H -0.0480 0.4872 0.0963 0.1468 1.0000 Uiso . . . . . .
H303 H -0.0936 0.4207 0.1280 0.1468 1.0000 Uiso . . . . . .
H341 H 0.1783 0.6019 0.0394 0.1268 1.0000 Uiso . . . . . .
H342 H 0.1815 0.6028 0.1442 0.1268 1.0000 Uiso . . . . . .
H343 H 0.1103 0.5796 0.0954 0.1268 1.0000 Uiso . . . . . .
H351 H 0.2280 0.5058 -0.0300 0.0919 1.0000 Uiso . . . . . .
H371 H 0.3349 0.3517 -0.0307 0.1108 1.0000 Uiso . . . . . .
H372 H 0.3502 0.4335 -0.0504 0.1108 1.0000 Uiso . . . . . .
H373 H 0.2873 0.3936 -0.1003 0.1108 1.0000 Uiso . . . . . .
H5 H 0.2500 0.2500 0.1054 0.0500 0.5000 Uiso . . . . . .
H6 H 0.2303 0.7217 -0.0271 0.0500 0.5000 Uiso . . . . . .
H12 H 0.2500 0.2500 0.5998 0.0500 0.5000 Uiso . . . . . .
H32 H 0.1433 0.3539 0.4042 0.0603 1.0000 Uiso . . . . . .
H41 H 0.2817 0.4008 0.2697 0.0591 1.0000 Uiso . . . . . .

loop_
_atom_site_aniso_label
_atom_site_aniso_U_11
_atom_site_aniso_U_22
_atom_site_aniso_U_33
_atom_site_aniso_U_23
_atom_site_aniso_U_13
_atom_site_aniso_U_12
Y1 0.028797(4) 0.028797(4) 0.028797(4) 0.000000(4) 0.000000(4) 0.000000(4)
Eu1 0.028797(4) 0.028797(4) 0.028797(4) 0.000000(4) 0.000000(4) 0.000000(4)
Y2 0.03473(16) 0.03648(16) 0.02818(16) -0.00089(16) 0.00288(16) 0.00046(16)
Eu2 0.03473(16) 0.03648(16) 0.02818(16) -0.00089(16) 0.00288(16) 0.00046(16)
Y3 0.04049(16) 0.04047(16) 0.02869(16) 0.00118(16) -0.00310(16) 0.00243(16)
Eu3 0.04049(16) 0.04047(16) 0.02869(16) 0.00118(16) -0.00310(16) 0.00243(16)
O1 0.052(4) 0.052(4) 0.031(6) 0.0000 0.0000 0.0000
O2 0.052(4) 0.052(4) 0.049(7) 0.0000 0.0000 0.0000
O3 0.046(4) 0.049(4) 0.045(3) -0.004(3) -0.004(3) -0.003(3)
O4 0.057(4) 0.049(3) 0.037(3) 0.004(2) -0.005(3) -0.007(3)
O11 0.055(4) 0.053(4) 0.035(3) 0.000(3) 0.005(3) 0.007(3)
C12 0.058(5) 0.042(5) 0.044(5) 0.002(4) 0.001(4) -0.002(4)
C13 0.072(7) 0.114(10) 0.047(6) -0.033(6) 0.003(5) -0.002(7)
C14 0.062(6) 0.073(7) 0.041(5) -0.001(4) 0.014(4) 0.007(5)
C15 0.059(6) 0.045(5) 0.090(8) 0.004(5) 0.002(6) 0.005(4)
C16 0.050(6) 0.089(8) 0.108(10) -0.021(7) 0.012(6) -0.004(6)
O17 0.061(4) 0.073(5) 0.069(5) -0.017(4) -0.008(3) 0.009(4)
O18 0.062(5) 0.064(4) 0.063(4) 0.008(3) 0.004(3) -0.008(3)
C19 0.056(6) 0.051(5) 0.088(8) 0.011(6) 0.012(6) -0.006(4)
C20 0.087(9) 0.110(10) 0.085(9) 0.022(8) 0.022(7) 0.000(8)
C21 0.048(5) 0.068(6) 0.071(6) 0.004(6) 0.003(5) -0.001(5)
C22 0.061(6) 0.054(6) 0.054(6) -0.009(4) 0.003(5) 0.001(5)
C23 0.063(6) 0.087(7) 0.050(5) -0.009(5) -0.010(5) -0.006(5)
O24 0.046(4) 0.082(5) 0.044(4) -0.007(3) 0.001(3) -0.009(3)
O25 0.063(4) 0.066(4) 0.048(4) 0.010(3) 0.002(3) 0.014(3)
C26 0.058(6) 0.043(5) 0.063(6) -0.001(4) -0.007(5) 0.004(4)
C27 0.094(8) 0.087(8) 0.050(6) -0.012(5) 0.003(6) 0.027(7)
C28 0.064(6) 0.063(6) 0.072(7) 0.004(5) -0.011(5) 0.013(5)
C29 0.077(7) 0.065(7) 0.072(8) -0.003(5) -0.020(6) 0.013(6)
C30 0.083(9) 0.159(15) 0.101(11) -0.018(10) -0.035(8) 0.047(10)
O31 0.081(5) 0.078(5) 0.061(4) -0.009(4) -0.017(4) 0.018(4)
O32 0.088(5) 0.060(4) 0.066(5) 0.005(4) 0.007(4) 0.007(4)
C33 0.108(9) 0.062(7) 0.049(6) 0.007(5) -0.020(6) -0.003(7)
C34 0.156(14) 0.063(8) 0.102(10) 0.010(7) -0.021(9) 0.016(9)
C35 0.098(8) 0.070(7) 0.048(6) 0.030(5) -0.012(6) 0.003(6)
C36 0.078(6) 0.068(6) 0.029(4) 0.013(4) -0.011(5) -0.003(5)
C37 0.096(9) 0.123(10) 0.035(6) 0.018(6) 0.008(5) -0.009(7)
O38 0.065(4) 0.055(4) 0.037(3) 0.002(3) -0.001(3) -0.003(3)
O51 0.140(11) 0.140(11) 0.107(15) 0.0000 0.0000 0.0000

loop_
_atom_type_symbol
_atom_type_scat_dispersion_real
_atom_type_scat_dispersion_imag
_atom_type_scat_Cromer_Mann_a1
_atom_type_scat_Cromer_Mann_b1
_atom_type_scat_Cromer_Mann_a2
_atom_type_scat_Cromer_Mann_b2
_atom_type_scat_Cromer_Mann_a3
_atom_type_scat_Cromer_Mann_b3
_atom_type_scat_Cromer_Mann_a4
_atom_type_scat_Cromer_Mann_b4
_atom_type_scat_Cromer_Mann_c
_atom_type_scat_source
C 0.0033 0.0016 2.3100 20.8439 1.0200 10.2075 1.5886 0.5687 0.8650 51.6512 0.2156 'International Tables Vol C 4.2.6.8 and 6.1.1.4'
H 0.0000 0.0000 0.4930 10.5109 0.3229 26.1257 0.1402 3.1424 0.0408 57.7998 0.0030 'International Tables Vol C 4.2.6.8 and 6.1.1.4'
O 0.0106 0.0060 3.0485 13.2771 2.2868 5.7011 1.5463 0.3239 0.8670 32.9089 0.2508 'International Tables Vol C 4.2.6.8 and 6.1.1.4'
Y -2.7962 3.5667 17.7760 1.4029 10.2946 12.8006 5.7263 0.1256 3.2659 104.3540 1.9121 'International Tables Vol C 4.2.6.8 and 6.1.1.4'
Eu -0.1578 3.6682 24.6274 2.3879 19.0886 0.1942 13.7603 13.7546 2.9227 123.1740 2.5745 'International Tables Vol C 4.2.6.8 and 6.1.1.4'

loop_
_geom_angle_atom_site_label_1
_geom_angle_site_symmetry_1
_geom_angle_atom_site_label_2
_geom_angle_site_symmetry_2
_geom_angle_atom_site_label_3
_geom_angle_site_symmetry_3
_geom_angle
_geom_angle_publ_flag
O3 3_555 Y1 . O3 5_555 74.23(12) yes
O3 3_555 Y1 . O3 7_555 117.2(3) yes
O3 5_555 Y1 . O3 7_555 74.23(12) yes
O3 3_555 Y1 . O4 3_555 77.0(2) yes
O3 5_555 Y1 . O4 3_555 143.2(2) yes
O3 7_555 Y1 . O4 3_555 140.78(19) yes
O3 3_555 Y1 . O4 5_555 75.52(18) yes
O3 5_555 Y1 . O4 5_555 77.0(2) yes
O3 7_555 Y1 . O4 5_555 143.2(2) yes
O4 3_555 Y1 . O4 5_555 73.82(12) yes
O3 3_555 Y1 . O4 7_555 140.78(19) yes
O3 5_555 Y1 . O4 7_555 75.52(18) yes
O3 7_555 Y1 . O4 7_555 77.0(2) yes
O4 3_555 Y1 . O4 7_555 116.3(3) yes
O4 5_555 Y1 . O4 7_555 73.82(12) yes
O3 3_555 Y1 . O1 . 58.58(13) yes
O3 5_555 Y1 . O1 . 58.58(13) yes
O3 7_555 Y1 . O1 . 58.58(13) yes
O4 3_555 Y1 . O1 . 121.86(13) yes
O4 5_555 Y1 . O1 . 121.86(13) yes
O3 3_555 Y1 . O2 . 121.42(13) yes
O3 5_555 Y1 . O2 . 121.42(13) yes
O3 7_555 Y1 . O2 . 121.42(13) yes
O4 3_555 Y1 . O2 . 58.14(13) yes
O4 5_555 Y1 . O2 . 58.14(13) yes
O3 3_555 Y1 . O3 . 74.23(12) yes
O3 5_555 Y1 . O3 . 117.2(3) yes
O3 7_555 Y1 . O3 . 74.23(12) yes
O4 3_555 Y1 . O3 . 75.52(18) yes
O4 5_555 Y1 . O3 . 140.78(19) yes
O3 3_555 Y1 . O4 . 143.2(2) yes
O3 5_555 Y1 . O4 . 140.78(19) yes
O3 7_555 Y1 . O4 . 75.52(18) yes
O4 3_555 Y1 . O4 . 73.82(12) yes
O4 5_555 Y1 . O4 . 116.3(3) yes
O4 7_555 Y1 . O1 . 121.86(13) yes
O4 7_555 Y1 . O2 . 58.14(13) yes
O1 . Y1 . O2 . 179.996 yes
O4 7_555 Y1 . O3 . 143.2(2) yes
O1 . Y1 . O3 . 58.58(13) yes
O2 . Y1 . O3 . 121.42(13) yes
O4 7_555 Y1 . O4 . 73.82(12) yes
O1 . Y1 . O4 . 121.86(13) yes
O2 . Y1 . O4 . 58.14(13) yes
O3 . Y1 . O4 . 77.0(2) yes
O3 3_555 Eu1 . O3 5_555 74.23(12) yes
O3 3_555 Eu1 . O3 7_555 117.2(3) yes
O3 5_555 Eu1 . O3 7_555 74.23(12) yes
O3 3_555 Eu1 . O4 3_555 77.0(2) yes
O3 5_555 Eu1 . O4 3_555 143.2(2) yes
O3 7_555 Eu1 . O4 3_555 140.78(19) yes
O3 3_555 Eu1 . O4 5_555 75.52(18) yes
O3 5_555 Eu1 . O4 5_555 77.0(2) yes
O3 7_555 Eu1 . O4 5_555 143.2(2) yes
O4 3_555 Eu1 . O4 5_555 73.82(12) yes
O3 3_555 Eu1 . O4 7_555 140.78(19) yes
O3 5_555 Eu1 . O4 7_555 75.52(18) yes
O3 7_555 Eu1 . O4 7_555 77.0(2) yes
O4 3_555 Eu1 . O4 7_555 116.3(3) yes
O4 5_555 Eu1 . O4 7_555 73.82(12) yes
O3 3_555 Eu1 . O1 . 58.58(13) yes
O3 5_555 Eu1 . O1 . 58.58(13) yes
O3 7_555 Eu1 . O1 . 58.58(13) yes
O4 3_555 Eu1 . O1 . 121.86(13) yes
O4 5_555 Eu1 . O1 . 121.86(13) yes
O3 3_555 Eu1 . O2 . 121.42(13) yes
O3 5_555 Eu1 . O2 . 121.42(13) yes
O3 7_555 Eu1 . O2 . 121.42(13) yes
O4 3_555 Eu1 . O2 . 58.14(13) yes
O4 5_555 Eu1 . O2 . 58.14(13) yes
O3 3_555 Eu1 . O3 . 74.23(12) yes
O3 5_555 Eu1 . O3 . 117.2(3) yes
O3 7_555 Eu1 . O3 . 74.23(12) yes
O4 3_555 Eu1 . O3 . 75.52(18) yes
O4 5_555 Eu1 . O3 . 140.78(19) yes
O3 3_555 Eu1 . O4 . 143.2(2) yes
O3 5_555 Eu1 . O4 . 140.78(19) yes
O3 7_555 Eu1 . O4 . 75.52(18) yes
O4 3_555 Eu1 . O4 . 73.82(12) yes
O4 5_555 Eu1 . O4 . 116.3(3) yes
O4 7_555 Eu1 . O1 . 121.86(13) yes
O4 7_555 Eu1 . O2 . 58.14(13) yes
O1 . Eu1 . O2 . 179.996 yes
O4 7_555 Eu1 . O3 . 143.2(2) yes
O1 . Eu1 . O3 . 58.58(13) yes
O2 . Eu1 . O3 . 121.42(13) yes
O4 7_555 Eu1 . O4 . 73.82(12) yes
O1 . Eu1 . O4 . 121.86(13) yes
O2 . Eu1 . O4 . 58.14(13) yes
O3 . Eu1 . O4 . 77.0(2) yes
O11 3_555 Y2 . O3 3_555 77.34(19) yes
O11 3_555 Y2 . O1 . 65.0(2) yes
O3 3_555 Y2 . O1 . 65.9(2) yes
O11 3_555 Y2 . O3 . 130.7(2) yes
O3 3_555 Y2 . O3 . 78.6(3) yes
O1 . Y2 . O3 . 66.0(2) yes
O11 3_555 Y2 . O11 . 86.9(3) yes
O3 3_555 Y2 . O11 . 130.25(19) yes
O1 . Y2 . O11 . 64.7(2) yes
O3 . Y2 . O11 . 77.06(19) yes
O11 3_555 Y2 . O17 . 117.8(2) yes
O3 3_555 Y2 . O17 . 157.3(2) yes
O1 . Y2 . O17 . 134.6(2) yes
O3 . Y2 . O17 . 100.1(2) yes
O11 . Y2 . O17 . 70.1(2) yes
O11 3_555 Y2 . O18 . 73.5(2) yes
O3 3_555 Y2 . O18 . 97.0(2) yes
O1 . Y2 . O18 . 137.5(2) yes
O3 . Y2 . O18 . 152.0(2) yes
O11 . Y2 . O18 . 123.4(2) yes
O11 3_555 Y2 . O24 . 136.5(2) yes
O3 3_555 Y2 . O24 . 78.1(2) yes
O1 . Y2 . O24 . 132.4(3) yes
O3 . Y2 . O24 . 77.5(2) yes
O11 . Y2 . O24 . 135.8(2) yes
O17 . Y2 . O18 . 73.4(2) yes
O17 . Y2 . O24 . 79.5(2) yes
O18 . Y2 . O24 . 74.6(2) yes
O11 3_555 Eu2 . O3 3_555 77.34(19) yes
O11 3_555 Eu2 . O1 . 65.0(2) yes
O3 3_555 Eu2 . O1 . 65.9(2) yes
O11 3_555 Eu2 . O3 . 130.7(2) yes
O3 3_555 Eu2 . O3 . 78.6(3) yes
O1 . Eu2 . O3 . 66.0(2) yes
O11 3_555 Eu2 . O11 . 86.9(3) yes
O3 3_555 Eu2 . O11 . 130.25(19) yes
O1 . Eu2 . O11 . 64.7(2) yes
O3 . Eu2 . O11 . 77.06(19) yes
O11 3_555 Eu2 . O17 . 117.8(2) yes
O3 3_555 Eu2 . O17 . 157.3(2) yes
O1 . Eu2 . O17 . 134.6(2) yes
O3 . Eu2 . O17 . 100.1(2) yes
O11 . Eu2 . O17 . 70.1(2) yes
O11 3_555 Eu2 . O18 . 73.5(2) yes
O3 3_555 Eu2 . O18 . 97.0(2) yes
O1 . Eu2 . O18 . 137.5(2) yes
O3 . Eu2 . O18 . 152.0(2) yes
O11 . Eu2 . O18 . 123.4(2) yes
O11 3_555 Eu2 . O24 . 136.5(2) yes
O3 3_555 Eu2 . O24 . 78.1(2) yes
O1 . Eu2 . O24 . 132.4(3) yes
O3 . Eu2 . O24 . 77.5(2) yes
O11 . Eu2 . O24 . 135.8(2) yes
O17 . Eu2 . O18 . 73.4(2) yes
O17 . Eu2 . O24 . 79.5(2) yes
O18 . Eu2 . O24 . 74.6(2) yes
O38 3_555 Y3 . O4 3_555 77.69(19) yes
O38 3_555 Y3 . O2 . 64.5(2) yes
O4 3_555 Y3 . O2 . 65.9(2) yes
O38 3_555 Y3 . O4 . 130.4(2) yes
O4 3_555 Y3 . O4 . 77.2(3) yes
O2 . Y3 . O4 . 66.3(2) yes
O38 3_555 Y3 . O25 . 132.1(2) yes
O4 3_555 Y3 . O25 . 74.7(2) yes
O2 . Y3 . O25 . 132.1(3) yes
O4 . Y3 . O25 . 79.8(2) yes
O38 3_555 Y3 . O31 . 74.6(2) yes
O4 3_555 Y3 . O31 . 103.1(2) yes
O2 . Y3 . O31 . 139.0(2) yes
O4 . Y3 . O31 . 153.1(2) yes
O25 . Y3 . O31 . 74.6(2) yes
O38 3_555 Y3 . O32 . 127.2(2) yes
O4 3_555 Y3 . O32 . 151.7(2) yes
O2 . Y3 . O32 . 133.1(2) yes
O4 . Y3 . O32 . 91.6(2) yes
O25 . Y3 . O32 . 77.8(2) yes
O38 3_555 Y3 . O38 . 86.2(3) yes
O4 3_555 Y3 . O38 . 130.5(2) yes
O2 . Y3 . O38 . 64.9(2) yes
O4 . Y3 . O38 . 78.7(2) yes
O25 . Y3 . O38 . 140.9(2) yes
O31 . Y3 . O32 . 75.4(3) yes
O31 . Y3 . O38 . 117.3(2) yes
O32 . Y3 . O38 . 70.7(2) yes
O38 3_555 Eu3 . O4 3_555 77.69(19) yes
O38 3_555 Eu3 . O2 . 64.5(2) yes
O4 3_555 Eu3 . O2 . 65.9(2) yes
O38 3_555 Eu3 . O4 . 130.4(2) yes
O4 3_555 Eu3 . O4 . 77.2(3) yes
O2 . Eu3 . O4 . 66.3(2) yes
O38 3_555 Eu3 . O25 . 132.1(2) yes
O4 3_555 Eu3 . O25 . 74.7(2) yes
O2 . Eu3 . O25 . 132.1(3) yes
O4 . Eu3 . O25 . 79.8(2) yes
O38 3_555 Eu3 . O31 . 74.6(2) yes
O4 3_555 Eu3 . O31 . 103.1(2) yes
O2 . Eu3 . O31 . 139.0(2) yes
O4 . Eu3 . O31 . 153.1(2) yes
O25 . Eu3 . O31 . 74.6(2) yes
O38 3_555 Eu3 . O32 . 127.2(2) yes
O4 3_555 Eu3 . O32 . 151.7(2) yes
O2 . Eu3 . O32 . 133.1(2) yes
O4 . Eu3 . O32 . 91.6(2) yes
O25 . Eu3 . O32 . 77.8(2) yes
O38 3_555 Eu3 . O38 . 86.2(3) yes
O4 3_555 Eu3 . O38 . 130.5(2) yes
O2 . Eu3 . O38 . 64.9(2) yes
O4 . Eu3 . O38 . 78.7(2) yes
O25 . Eu3 . O38 . 140.9(2) yes
O31 . Eu3 . O32 . 75.4(3) yes
O31 . Eu3 . O38 . 117.3(2) yes
O32 . Eu3 . O38 . 70.7(2) yes
Y2 3_555 O1 . Y2 5_555 89.41(4) yes
Y2 3_555 O1 . Y2 . 89.41(4) yes
Y2 5_555 O1 . Y2 . 168.4(4) yes
Y2 3_555 O1 . Y2 7_555 168.4(4) yes
Y2 5_555 O1 . Y2 7_555 89.41(4) yes
Y2 . O1 . Y2 7_555 89.41(4) yes
Y2 3_555 O1 . Eu1 . 84.2(2) yes
Y2 5_555 O1 . Eu1 . 84.2(2) yes
Y2 . O1 . Eu1 . 84.2(2) yes
Y2 7_555 O1 . Eu1 . 84.2(2) yes
Y2 3_555 O1 . Eu2 . 89.41(4) yes
Y2 5_555 O1 . Eu2 . 168.4(4) yes
Y2 7_555 O1 . Eu2 . 89.41(4) yes
Eu1 . O1 . Eu2 . 84.2(2) yes
Y2 3_555 O1 . Eu2 7_555 168.4(4) yes
Y2 5_555 O1 . Eu2 7_555 89.41(4) yes
Y2 . O1 . Eu2 7_555 89.41(4) yes
Eu1 . O1 . Eu2 7_555 84.2(2) yes
Y2 5_555 O1 . Eu2 3_555 89.41(4) yes
Y2 . O1 . Eu2 3_555 89.41(4) yes
Y2 7_555 O1 . Eu2 3_555 168.4(4) yes
Eu1 . O1 . Eu2 3_555 84.2(2) yes
Y2 3_555 O1 . Eu2 5_555 89.41(4) yes
Y2 . O1 . Eu2 5_555 168.4(4) yes
Y2 7_555 O1 . Eu2 5_555 89.41(4) yes
Eu1 . O1 . Eu2 5_555 84.2(2) yes
Y2 3_555 O1 . Y1 . 84.2(2) yes
Y2 5_555 O1 . Y1 . 84.2(2) yes
Y2 . O1 . Y1 . 84.2(2) yes
Y2 7_555 O1 . Y1 . 84.2(2) yes
Y2 3_555 O1 . H12 . 95.8 no
Y2 5_555 O1 . H12 . 95.8 no
Y2 . O1 . H12 . 95.8 no
Y2 7_555 O1 . H12 . 95.8 no
Eu1 . O1 . H12 . 180.0 no
Eu2 . O1 . Eu2 7_555 89.41(4) yes
Eu2 . O1 . Eu2 3_555 89.41(4) yes
Eu2 7_555 O1 . Eu2 3_555 168.4(4) yes
Eu2 . O1 . Eu2 5_555 168.4(4) yes
Eu2 7_555 O1 . Eu2 5_555 89.41(4) yes
Eu2 3_555 O1 . Eu2 5_555 89.41(4) yes
Eu2 . O1 . Y1 . 84.2(2) yes
Eu2 7_555 O1 . Y1 . 84.2(2) yes
Eu2 3_555 O1 . Y1 . 84.2(2) yes
Eu2 5_555 O1 . Y1 . 84.2(2) yes
Eu2 . O1 . H12 . 95.8 no
Eu2 7_555 O1 . H12 . 95.8 no
Eu2 3_555 O1 . H12 . 95.8 no
Eu2 5_555 O1 . H12 . 95.8 no
Y1 . O1 . H12 . 180.0 no
Y3 5_555 O2 . Y3 . 168.4(5) yes
Y3 5_555 O2 . Y3 3_555 89.41(5) yes
Y3 . O2 . Y3 3_555 89.41(5) yes
Y3 5_555 O2 . Y3 7_555 89.41(5) yes
Y3 . O2 . Y3 7_555 89.41(5) yes
Y3 3_555 O2 . Y3 7_555 168.4(5) yes
Y3 5_555 O2 . Eu1 . 84.2(3) yes
Y3 . O2 . Eu1 . 84.2(3) yes
Y3 3_555 O2 . Eu1 . 84.2(3) yes
Y3 7_555 O2 . Eu1 . 84.2(3) yes
Y3 5_555 O2 . Eu3 . 168.4(5) yes
Y3 3_555 O2 . Eu3 . 89.41(5) yes
Y3 7_555 O2 . Eu3 . 89.41(5) yes
Eu1 . O2 . Eu3 . 84.2(3) yes
Y3 . O2 . Eu3 5_555 168.4(5) yes
Y3 3_555 O2 . Eu3 5_555 89.41(5) yes
Y3 7_555 O2 . Eu3 5_555 89.41(5) yes
Eu1 . O2 . Eu3 5_555 84.2(3) yes
Y3 5_555 O2 . Eu3 7_555 89.41(5) yes
Y3 . O2 . Eu3 7_555 89.41(5) yes
Y3 3_555 O2 . Eu3 7_555 168.4(5) yes
Eu1 . O2 . Eu3 7_555 84.2(3) yes
Y3 5_555 O2 . Eu3 3_555 89.41(5) yes
Y3 . O2 . Eu3 3_555 89.41(5) yes
Y3 7_555 O2 . Eu3 3_555 168.4(5) yes
Eu1 . O2 . Eu3 3_555 84.2(3) yes
Y3 5_555 O2 . Y1 . 84.2(3) yes
Y3 . O2 . Y1 . 84.2(3) yes
Y3 3_555 O2 . Y1 . 84.2(3) yes
Y3 7_555 O2 . Y1 . 84.2(3) yes
Y3 5_555 O2 . H5 . 95.8 no
Y3 . O2 . H5 . 95.8 no
Y3 3_555 O2 . H5 . 95.8 no
Y3 7_555 O2 . H5 . 95.8 no
Eu1 . O2 . H5 . 180.0 no
Eu3 . O2 . Eu3 5_555 168.4(5) yes
Eu3 . O2 . Eu3 7_555 89.41(5) yes
Eu3 5_555 O2 . Eu3 7_555 89.41(5) yes
Eu3 . O2 . Eu3 3_555 89.41(5) yes
Eu3 5_555 O2 . Eu3 3_555 89.41(5) yes
Eu3 7_555 O2 . Eu3 3_555 168.4(5) yes
Eu3 . O2 . Y1 . 84.2(3) yes
Eu3 5_555 O2 . Y1 . 84.2(3) yes
Eu3 7_555 O2 . Y1 . 84.2(3) yes
Eu3 3_555 O2 . Y1 . 84.2(3) yes
Eu3 . O2 . H5 . 95.8 no
Eu3 5_555 O2 . H5 . 95.8 no
Eu3 7_555 O2 . H5 . 95.8 no
Eu3 3_555 O2 . H5 . 95.8 no
Y1 . O2 . H5 . 180.0 no
Y1 . O3 . Y2 7_555 102.7(2) yes
Y1 . O3 . Y2 . 103.0(2) yes
Y2 7_555 O3 . Y2 . 102.8(2) yes
Y2 7_555 O3 . Eu1 . 102.7(2) yes
Y2 . O3 . Eu1 . 103.0(2) yes
Y1 . O3 . Eu2 7_555 102.7(2) yes
Y2 . O3 . Eu2 7_555 102.8(2) yes
Eu1 . O3 . Eu2 7_555 102.7(2) yes
Y1 . O3 . Eu2 . 103.0(2) yes
Y2 7_555 O3 . Eu2 . 102.8(2) yes
Eu1 . O3 . Eu2 . 103.0(2) yes
Eu2 7_555 O3 . Eu2 . 102.8(2) yes
Y1 . O3 . H32 . 111.1 no
Y2 7_555 O3 . H32 . 123.9 no
Y2 . O3 . H32 . 111.0 no
Eu1 . O3 . H32 . 111.1 no
Eu2 7_555 O3 . H32 . 123.9 no
Eu2 . O3 . H32 . 111.0 no
Y1 . O4 . Y3 7_555 103.3(2) yes
Y1 . O4 . Y3 . 104.1(2) yes
Y3 7_555 O4 . Y3 . 101.5(2) yes
Y3 7_555 O4 . Eu1 . 103.3(2) yes
Y3 . O4 . Eu1 . 104.1(2) yes
Y1 . O4 . Eu3 7_555 103.3(2) yes
Y3 . O4 . Eu3 7_555 101.5(2) yes
Eu1 . O4 . Eu3 7_555 103.3(2) yes
Y1 . O4 . Eu3 . 104.1(2) yes
Y3 7_555 O4 . Eu3 . 101.5(2) yes
Eu1 . O4 . Eu3 . 104.1(2) yes
Eu3 7_555 O4 . Eu3 . 101.5(2) yes
Y1 . O4 . H41 . 146.3 no
Y3 7_555 O4 . H41 . 70.1 no
Y3 . O4 . H41 . 109.6 no
Eu1 . O4 . H41 . 146.3 no
Eu3 7_555 O4 . H41 . 70.1 no
Eu3 . O4 . H41 . 109.6 no
Y2 . O11 . Y2 7_555 96.00(18) yes
Y2 7_555 O11 . Eu2 . 96.00(18) yes
Y2 . O11 . Eu2 7_555 96.00(18) yes
Eu2 . O11 . Eu2 7_555 96.00(18) yes
Y2 . O11 . C12 . 130.6(5) yes
Y2 7_555 O11 . C12 . 128.6(5) yes
Eu2 . O11 . C12 . 130.6(5) yes
Eu2 7_555 O11 . C12 . 128.6(5) yes
O11 . C12 . C13 . 118.2(8) yes
O11 . C12 . C14 . 123.6(8) yes
C13 . C12 . C14 . 118.2(8) yes
C12 . C13 . H131 . 112.0 no
C12 . C13 . H132 . 109.7 no
H131 . C13 . H132 . 108.2 no
C12 . C13 . H133 . 110.0 no
H131 . C13 . H133 . 110.1 no
H132 . C13 . H133 . 106.5 no
C12 . C14 . C15 . 125.2(8) yes
C12 . C14 . H141 . 117.1 no
C15 . C14 . H141 . 117.7 no
C14 . C15 . C16 . 120.6(10) yes
C14 . C15 . O17 . 121.6(9) yes
C16 . C15 . O17 . 117.8(10) yes
C15 . C16 . H161 . 110.2 no
C15 . C16 . H162 . 110.5 no
H161 . C16 . H162 . 111.8 no
C15 . C16 . H163 . 108.5 no
H161 . C16 . H163 . 108.2 no
H162 . C16 . H163 . 107.6 no
C15 . O17 . Y2 . 135.9(7) yes
C15 . O17 . Eu2 . 135.9(7) yes
Y2 . O18 . C19 . 131.4(6) yes
Eu2 . O18 . C19 . 131.4(6) yes
O18 . C19 . C20 . 117.7(10) yes
O18 . C19 . C21 . 125.5(9) yes
C20 . C19 . C21 . 116.8(10) yes
C19 . C20 . H201 . 112.3 no
C19 . C20 . H202 . 109.4 no
H201 . C20 . H202 . 107.4 no
C19 . C20 . H203 . 111.2 no
H201 . C20 . H203 . 110.0 no
H202 . C20 . H203 . 106.1 no
C19 . C21 . C22 . 126.0(9) yes
C19 . C21 . H211 . 119.0 no
C22 . C21 . H211 . 114.9 no
C21 . C22 . C23 . 120.8(9) yes
C21 . C22 . O24 . 123.1(9) yes
C23 . C22 . O24 . 116.0(8) yes
C22 . C23 . H231 . 109.2 no
C22 . C23 . H232 . 112.0 no
H231 . C23 . H232 . 108.2 no
C22 . C23 . H233 . 110.2 no
H231 . C23 . H233 . 107.1 no
H232 . C23 . H233 . 109.9 no
C22 . O24 . Y2 . 133.6(6) yes
C22 . O24 . Eu2 . 133.6(6) yes
Y3 . O25 . C26 . 133.2(6) yes
Eu3 . O25 . C26 . 133.2(6) yes
O25 . C26 . C27 . 116.1(9) yes
O25 . C26 . C28 . 125.8(9) yes
C27 . C26 . C28 . 118.1(9) yes
C26 . C27 . H271 . 111.2 no
C26 . C27 . H272 . 110.9 no
H271 . C27 . H272 . 106.6 no
C26 . C27 . H273 . 111.3 no
H271 . C27 . H273 . 108.0 no
H272 . C27 . H273 . 108.7 no
C26 . C28 . C29 . 123.6(10) yes
C26 . C28 . H281 . 117.8 no
C29 . C28 . H281 . 118.6 no
C28 . C29 . C30 . 120.7(10) yes
C28 . C29 . O31 . 125.1(9) yes
C30 . C29 . O31 . 114.1(10) yes
C29 . C30 . H301 . 111.9 no
C29 . C30 . H302 . 106.7 no
H301 . C30 . H302 . 106.2 no
C29 . C30 . H303 . 112.0 no
H301 . C30 . H303 . 113.2 no
H302 . C30 . H303 . 106.3 no
C29 . O31 . Y3 . 134.4(7) yes
C29 . O31 . Eu3 . 134.4(7) yes
Y3 . O32 . C33 . 135.1(7) yes
Eu3 . O32 . C33 . 135.1(7) yes
O32 . C33 . C34 . 117.7(11) yes
O32 . C33 . C35 . 123.1(10) yes
C34 . C33 . C35 . 119.1(11) yes
C33 . C34 . H341 . 112.6 no
C33 . C34 . H342 . 111.6 no
H341 . C34 . H342 . 108.4 no
C33 . C34 . H343 . 109.6 no
H341 . C34 . H343 . 107.0 no
H342 . C34 . H343 . 107.3 no
C33 . C35 . C36 . 125.4(9) yes
C33 . C35 . H351 . 116.8 no
C36 . C35 . H351 . 117.8 no
C35 . C36 . C37 . 122.7(9) yes
C35 . C36 . O38 . 123.5(9) yes
C37 . C36 . O38 . 113.8(9) yes
C36 . C37 . H371 . 110.9 no
C36 . C37 . H372 . 110.4 no
H371 . C37 . H372 . 107.0 no
C36 . C37 . H373 . 110.9 no
H371 . C37 . H373 . 109.6 no
H372 . C37 . H373 . 107.9 no
Y3 7_555 O38 . C36 . 126.2(6) yes
Y3 7_555 O38 . Y3 . 95.71(19) yes
C36 . O38 . Y3 . 129.9(6) yes
C36 . O38 . Eu3 7_555 126.2(6) yes
Y3 . O38 . Eu3 7_555 95.71(19) yes
Y3 7_555 O38 . Eu3 . 95.71(19) yes
C36 . O38 . Eu3 . 129.9(6) yes
Eu3 7_555 O38 . Eu3 . 95.71(19) yes
H6 4_465 O51 . H6 5_565 106.7 no
H6 4_465 O51 . H6 8_655 115.2 no
H6 5_565 O51 . H6 8_655 106.7 no
H6 4_465 O51 . H6 . 106.7 no
H6 5_565 O51 . H6 . 115.2 no
H6 8_655 O51 . H6 . 106.7 no

loop_
_geom_bond_atom_site_label_1
_geom_bond_site_symmetry_1
_geom_bond_atom_site_label_2
_geom_bond_site_symmetry_2
_geom_bond_distance
_geom_bond_publ_flag
Y1 . O3 3_555 2.432(6) yes
Y1 . O3 5_555 2.432(6) yes
Y1 . O3 7_555 2.432(6) yes
Y1 . O4 3_555 2.408(5) yes
Y1 . O4 5_555 2.408(5) yes
Y1 . O4 7_555 2.408(5) yes
Y1 . O1 . 2.950(10) yes
Y1 . O2 . 2.974(11) yes
Y1 . O3 . 2.432(6) yes
Y1 . O4 . 2.408(5) yes
Eu1 . O3 3_555 2.432(6) yes
Eu1 . O3 5_555 2.432(6) yes
Eu1 . O3 7_555 2.432(6) yes
Eu1 . O4 3_555 2.408(5) yes
Eu1 . O4 5_555 2.408(5) yes
Eu1 . O4 7_555 2.408(5) yes
Eu1 . O1 . 2.950(10) yes
Eu1 . O2 . 2.974(11) yes
Eu1 . O3 . 2.432(6) yes
Eu1 . O4 . 2.408(5) yes
Y2 . O11 3_555 2.427(5) yes
Y2 . O3 3_555 2.323(5) yes
Y2 . O1 . 2.5761(11) yes
Y2 . O3 . 2.313(6) yes
Y2 . O11 . 2.450(6) yes
Y2 . O17 . 2.294(7) yes
Y2 . O18 . 2.287(7) yes
Y2 . O24 . 2.320(6) yes
Eu2 . O11 3_555 2.427(5) yes
Eu2 . O3 3_555 2.323(5) yes
Eu2 . O1 . 2.5761(11) yes
Eu2 . O3 . 2.313(6) yes
Eu2 . O11 . 2.450(6) yes
Eu2 . O17 . 2.294(7) yes
Eu2 . O18 . 2.287(7) yes
Eu2 . O24 . 2.320(6) yes
Y3 . O38 3_555 2.433(6) yes
Y3 . O4 3_555 2.331(6) yes
Y3 . O2 . 2.5511(11) yes
Y3 . O4 . 2.304(6) yes
Y3 . O25 . 2.329(6) yes
Y3 . O31 . 2.260(7) yes
Y3 . O32 . 2.313(7) yes
Y3 . O38 . 2.408(6) yes
Eu3 . O38 3_555 2.433(6) yes
Eu3 . O4 3_555 2.331(6) yes
Eu3 . O2 . 2.5511(11) yes
Eu3 . O4 . 2.304(6) yes
Eu3 . O25 . 2.329(6) yes
Eu3 . O31 . 2.260(7) yes
Eu3 . O32 . 2.313(7) yes
Eu3 . O38 . 2.408(6) yes
O1 . H12 . 0.757 no
O2 . H5 . 1.012 no
O3 . H32 . 1.006 no
O4 . H41 . 1.012 no
O11 . C12 . 1.285(10) yes
C12 . C13 . 1.481(13) yes
C12 . C14 . 1.391(13) yes
C13 . H131 . 0.985 no
C13 . H132 . 1.030 no
C13 . H133 . 1.007 no
C14 . C15 . 1.416(14) yes
C14 . H141 . 1.010 no
C15 . C16 . 1.506(15) yes
C15 . O17 . 1.265(12) yes
C16 . H161 . 0.982 no
C16 . H162 . 0.990 no
C16 . H163 . 1.034 no
O18 . C19 . 1.282(12) yes
C19 . C20 . 1.497(15) yes
C19 . C21 . 1.353(14) yes
C20 . H201 . 0.988 no
C20 . H202 . 1.037 no
C20 . H203 . 1.005 no
C21 . C22 . 1.401(13) yes
C21 . H211 . 1.046 no
C22 . C23 . 1.491(13) yes
C22 . O24 . 1.275(11) yes
C23 . H231 . 1.025 no
C23 . H232 . 0.990 no
C23 . H233 . 1.005 no
O25 . C26 . 1.267(10) yes
C26 . C27 . 1.488(13) yes
C26 . C28 . 1.373(13) yes
C27 . H271 . 1.023 no
C27 . H272 . 1.014 no
C27 . H273 . 0.996 no
C28 . C29 . 1.416(14) yes
C28 . H281 . 1.030 no
C29 . C30 . 1.511(16) yes
C29 . O31 . 1.262(12) yes
C30 . H301 . 0.979 no
C30 . H302 . 1.062 no
C30 . H303 . 0.977 no
O32 . C33 . 1.262(12) yes
C33 . C34 . 1.495(16) yes
C33 . C35 . 1.425(16) yes
C34 . H341 . 1.009 no
C34 . H342 . 1.004 no
C34 . H343 . 1.023 no
C35 . C36 . 1.331(14) yes
C35 . H351 . 1.027 no
C36 . C37 . 1.508(14) yes
C36 . O38 . 1.326(11) yes
C37 . H371 . 1.006 no
C37 . H372 . 1.026 no
C37 . H373 . 0.993 no
O51 . H6 4_465 0.787 no
O51 . H6 5_565 0.787 no
O51 . H6 8_655 0.787 no
O51 . H6 . 0.787 no

loop_
_geom_hbond_atom_site_label_D
_geom_hbond_site_symmetry_D
_geom_hbond_atom_site_label_H
_geom_hbond_site_symmetry_H
_geom_hbond_atom_site_label_A
_geom_hbond_site_symmetry_A
_geom_hbond_angle_DHA
_geom_hbond_distance_DH
_geom_hbond_distance_HA
_geom_hbond_distance_DA
_geom_hbond_publ_flag
O3 . H32 . O25 . 160 1.01 1.84 2.808(2) yes
